data_7113987
loop_
_publ_author_name
'Raja Mohanrao'
'Aromal Asokan'
'Kana M. Sureshan'

_publ_section_title
;
 Bio-inspired synthesis of rare and unnatural carbohydrates and cyclitols
 through strain driven epimerization
;
_journal_name_full Chem.Commun.
_journal_page_first 6707
_journal_paper_doi 10.1039/C4CC00868E
_journal_volume 50
_journal_year 2014
_chemical_formula_moiety 'C19 H22 O7'
_chemical_formula_sum 'C19 H22 O7'
_chemical_formula_weight 362.37
_chemical_name_systematic
;
 ?
;
_space_group_IT_number 2
_symmetry_cell_setting triclinic
_symmetry_space_group_name_Hall '-P 1'
_symmetry_space_group_name_H-M 'P -1'
_atom_sites_solution_hydrogens geom
_atom_sites_solution_primary direct
_atom_sites_solution_secondary difmap
_audit_creation_method SHELXL-97
_cell_angle_alpha 92.885(11)
_cell_angle_beta 91.264(11)
_cell_angle_gamma 115.721(10)
_cell_formula_units_Z 4
_cell_length_a 11.573(2)
_cell_length_b 11.787(2)
_cell_length_c 15.259(3)
_cell_measurement_reflns_used 4847
_cell_measurement_temperature 296(2)
_cell_measurement_theta_max 27.96
_cell_measurement_theta_min 2.44
_cell_volume 1870.6(6)
_computing_cell_refinement 'Bruker SAINT'
_computing_data_collection 'Bruker APEX2'
_computing_data_reduction 'Bruker SAINT'
_computing_molecular_graphics 'Bruker SHELXTL'
_computing_publication_material 'Bruker SHELXTL'
_computing_structure_refinement 'SHELXL-97 (Sheldrick, 2008)'
_computing_structure_solution 'SHELXS-97 (Sheldrick, 2008)'
_diffrn_ambient_temperature 296(2)
_diffrn_detector_area_resol_mean 512
_diffrn_measured_fraction_theta_full 0.988
_diffrn_measured_fraction_theta_max 0.988
_diffrn_measurement_device_type 'Bruker APEX-II CCD'
_diffrn_measurement_method '\f and \w scans'
_diffrn_radiation_monochromator graphite
_diffrn_radiation_source 'fine-focus sealed tube'
_diffrn_radiation_type MoK\a
_diffrn_radiation_wavelength 0.71073
_diffrn_reflns_av_R_equivalents 0.0909
_diffrn_reflns_av_sigmaI/netI 0.1258
_diffrn_reflns_limit_h_max 14
_diffrn_reflns_limit_h_min -14
_diffrn_reflns_limit_k_max 14
_diffrn_reflns_limit_k_min -14
_diffrn_reflns_limit_l_max 18
_diffrn_reflns_limit_l_min -18
_diffrn_reflns_number 27762
_diffrn_reflns_theta_full 26.00
_diffrn_reflns_theta_max 26.00
_diffrn_reflns_theta_min 1.34
_diffrn_standards_decay_% 0
_diffrn_standards_number 0
_exptl_absorpt_coefficient_mu 0.098
_exptl_absorpt_correction_T_max 0.9902
_exptl_absorpt_correction_T_min 0.9711
_exptl_absorpt_correction_type multi-scan
_exptl_absorpt_process_details SADABS
_exptl_crystal_colour colourless
_exptl_crystal_density_diffrn 1.287
_exptl_crystal_density_meas 1.285
_exptl_crystal_density_method 'not measured'
_exptl_crystal_description rectangular
_exptl_crystal_F_000 768
_exptl_crystal_size_max 0.30
_exptl_crystal_size_mid 0.25
_exptl_crystal_size_min 0.10
_refine_diff_density_max 0.416
_refine_diff_density_min -0.315
_refine_diff_density_rms 0.088
_refine_ls_extinction_method none
_refine_ls_goodness_of_fit_ref 0.914
_refine_ls_hydrogen_treatment constr
_refine_ls_matrix_type full
_refine_ls_number_parameters 469
_refine_ls_number_reflns 7279
_refine_ls_number_restraints 0
_refine_ls_restrained_S_all 0.914
_refine_ls_R_factor_all 0.1842
_refine_ls_R_factor_gt 0.0743
_refine_ls_shift/su_max 0.045
_refine_ls_shift/su_mean 0.006
_refine_ls_structure_factor_coef Fsqd
_refine_ls_weighting_details 'calc w=1/[\s^2^(Fo^2^)+(0.1176P)^2^+0.0000P] where P=(Fo^2^+2Fc^2^)/3'
_refine_ls_weighting_scheme calc
_refine_ls_wR_factor_gt 0.1734
_refine_ls_wR_factor_ref 0.2218
_reflns_number_gt 3096
_reflns_number_total 7279
_reflns_threshold_expression >2\s(I)
_cod_data_source_file c4cc00868e3.cif
_cod_data_source_block 0068_141112_kms_j_iv_289a_0m
_cod_depositor_comments
;
The following automatic conversions were performed:

'_symmetry_cell_setting' tag value 'tTriclinic' was replaced with
'triclinic' value as specified in the replacement file
'/home/robertas/cod-tools/perl-scripts/inputs/replacement_values.lst'.

Automatic conversion script
Id: cif_fix_values 3143 2015-03-26 13:38:13Z robertas 
;
_cod_original_cell_volume 1870.7(6)
_cod_original_sg_symbol_Hall ' -P 1 '
_cod_original_sg_symbol_H-M 'P-1   '
_cod_database_code 7113987

loop_
_symmetry_equiv_pos_as_xyz
'x, y, z'
'-x, -y, -z'

loop_
_atom_site_label
_atom_site_type_symbol
_atom_site_fract_x
_atom_site_fract_y
_atom_site_fract_z
_atom_site_U_iso_or_equiv
_atom_site_adp_type
_atom_site_occupancy
_atom_site_symmetry_multiplicity
_atom_site_calc_flag
_atom_site_refinement_flags
O6A O 0.9648(2) 0.7407(3) 0.28273(16) 0.0514(7) Uani 1 1 d .
O6B O 1.3663(2) 1.2885(2) 0.12368(15) 0.0435(7) Uani 1 1 d .
O1B O 1.0658(2) 1.1429(2) 0.12778(18) 0.0540(8) Uani 1 1 d .
O5B O 1.1409(2) 1.3895(2) 0.09406(17) 0.0514(7) Uani 1 1 d .
O4A O 1.2225(2) 0.8767(3) 0.29425(17) 0.0588(8) Uani 1 1 d .
O2B O 1.3762(2) 1.1036(2) 0.00460(18) 0.0532(7) Uani 1 1 d .
O3B O 1.1741(3) 1.0013(2) 0.05066(18) 0.0542(8) Uani 1 1 d .
O4B O 1.3487(2) 1.4938(2) 0.06341(18) 0.0512(7) Uani 1 1 d .
O3A O 0.7734(2) 0.8300(3) 0.36965(18) 0.0646(9) Uani 1 1 d .
O5A O 1.2033(3) 0.9079(3) 0.43862(18) 0.0705(9) Uani 1 1 d .
O2A O 0.8039(2) 0.8440(3) 0.22401(17) 0.0641(9) Uani 1 1 d .
C1B C 1.1266(3) 1.1807(3) 0.0639(2) 0.0389(10) Uani 1 1 d .
C3B C 1.3046(3) 1.3813(3) 0.0095(2) 0.0412(10) Uani 1 1 d .
H3B H 1.3122 1.4001 -0.0525 0.049 Uiso 1 1 calc R
C4B C 1.3787(3) 1.3076(3) 0.0313(2) 0.0370(9) Uani 1 1 d .
H4B H 1.4690 1.3530 0.0174 0.044 Uiso 1 1 calc R
O1A O 0.9582(3) 0.8320(3) 0.48391(19) 0.0679(9) Uani 1 1 d .
C5B C 1.3161(3) 1.1798(3) -0.0179(2) 0.0417(10) Uani 1 1 d .
H5B H 1.3191 1.1897 -0.0813 0.050 Uiso 1 1 calc R
C2B C 1.1598(3) 1.3092(3) 0.0308(2) 0.0400(9) Uani 1 1 d .
H2B H 1.1062 1.2997 -0.0222 0.048 Uiso 1 1 calc R
C4A C 1.0174(3) 0.8633(4) 0.2463(2) 0.0425(10) Uani 1 1 d .
H4A H 1.0289 0.8567 0.1831 0.051 Uiso 1 1 calc R
C6B C 1.1743(3) 1.1043(3) 0.0074(2) 0.0428(10) Uani 1 1 d .
H6B H 1.1191 1.0725 -0.0464 0.051 Uiso 1 1 calc R
C6A C 0.9004(4) 0.9232(4) 0.3637(2) 0.0490(11) Uani 1 1 d .
H6A H 0.9056 1.0060 0.3826 0.059 Uiso 1 1 calc R
O7B O 1.5777(3) 1.3979(4) 0.1545(2) 0.0908(12) Uani 1 1 d .
C5A C 0.9272(4) 0.9202(4) 0.2656(2) 0.0479(11) Uani 1 1 d .
H5A H 0.9612 1.0057 0.2452 0.058 Uiso 1 1 calc R
O7A O 0.9853(3) 0.6479(3) 0.1572(2) 0.0786(10) Uani 1 1 d .
C14B C 1.4345(4) 1.3374(4) 0.2713(3) 0.0552(11) Uani 1 1 d .
C1A C 0.9919(4) 0.8947(4) 0.4211(3) 0.0484(11) Uani 1 1 d .
C13A C 0.9606(4) 0.6419(4) 0.2331(3) 0.0510(11) Uani 1 1 d .
C7B C 1.2805(4) 0.9806(4) 0.0209(3) 0.0498(11) Uani 1 1 d .
C2A C 1.1287(4) 0.9604(4) 0.3963(3) 0.0513(11) Uani 1 1 d .
H2A H 1.1632 1.0507 0.4137 0.062 Uiso 1 1 calc R
C10B C 1.2396(4) 1.5142(4) 0.0855(3) 0.0481(10) Uani 1 1 d .
C14A C 0.9256(4) 0.5278(4) 0.2839(3) 0.0533(11) Uani 1 1 d .
C3A C 1.1448(4) 0.9420(4) 0.2972(2) 0.0486(11) Uani 1 1 d .
H3A H 1.1891 1.0240 0.2721 0.058 Uiso 1 1 calc R
C13B C 1.4712(4) 1.3465(4) 0.1796(3) 0.0536(11) Uani 1 1 d .
C19A C 0.9016(4) 0.5290(5) 0.3716(3) 0.0685(13) Uani 1 1 d .
H19A H 0.9022 0.6005 0.4006 0.082 Uiso 1 1 calc R
C11B C 1.2682(4) 1.5865(4) 0.1738(3) 0.0686(13) Uani 1 1 d .
H11A H 1.3348 1.6701 0.1689 0.103 Uiso 1 1 calc R
H11B H 1.2960 1.5440 0.2154 0.103 Uiso 1 1 calc R
H11C H 1.1921 1.5914 0.1932 0.103 Uiso 1 1 calc R
C19B C 1.3118(5) 1.3122(4) 0.2951(3) 0.0629(13) Uani 1 1 d .
H19B H 1.2475 1.2948 0.2517 0.076 Uiso 1 1 calc R
C7A C 0.7082(4) 0.8166(4) 0.2866(3) 0.0593(12) Uani 1 1 d .
C10A C 1.2898(4) 0.8991(4) 0.3775(3) 0.0594(12) Uani 1 1 d .
C12B C 1.2042(5) 1.5782(4) 0.0132(3) 0.0726(14) Uani 1 1 d .
H12A H 1.2723 1.6610 0.0086 0.109 Uiso 1 1 calc R
H12B H 1.1267 1.5848 0.0267 0.109 Uiso 1 1 calc R
H12C H 1.1912 1.5294 -0.0415 0.109 Uiso 1 1 calc R
C18B C 1.2834(6) 1.3123(5) 0.3814(4) 0.0912(18) Uani 1 1 d .
H18B H 1.2007 1.2958 0.3970 0.109 Uiso 1 1 calc R
C9B C 1.2414(5) 0.8960(4) -0.0635(3) 0.0723(14) Uani 1 1 d .
H9B1 H 1.3129 0.8822 -0.0827 0.108 Uiso 1 1 calc R
H9B2 H 1.2152 0.9359 -0.1080 0.108 Uiso 1 1 calc R
H9B3 H 1.1713 0.8166 -0.0530 0.108 Uiso 1 1 calc R
C8B C 1.3297(5) 0.9308(5) 0.0935(3) 0.0741(14) Uani 1 1 d .
H8B1 H 1.4009 0.9164 0.0742 0.111 Uiso 1 1 calc R
H8B2 H 1.2626 0.8528 0.1098 0.111 Uiso 1 1 calc R
H8B3 H 1.3572 0.9911 0.1433 0.111 Uiso 1 1 calc R
C12A C 1.3106(5) 0.7853(5) 0.3945(3) 0.0770(14) Uani 1 1 d .
H12D H 1.3689 0.7779 0.3534 0.115 Uiso 1 1 calc R
H12E H 1.2300 0.7113 0.3877 0.115 Uiso 1 1 calc R
H12F H 1.3461 0.7938 0.4532 0.115 Uiso 1 1 calc R
C11A C 1.4123(4) 1.0200(5) 0.3796(4) 0.0967(18) Uani 1 1 d .
H11D H 1.4691 1.0108 0.3379 0.145 Uiso 1 1 calc R
H11E H 1.4530 1.0378 0.4374 0.145 Uiso 1 1 calc R
H11F H 1.3927 1.0881 0.3648 0.145 Uiso 1 1 calc R
C18A C 0.8764(5) 0.4211(6) 0.4163(3) 0.0911(18) Uani 1 1 d .
H18A H 0.8603 0.4209 0.4757 0.109 Uiso 1 1 calc R
C15B C 1.5315(5) 1.3641(5) 0.3369(3) 0.0775(15) Uani 1 1 d .
H15B H 1.6150 1.3826 0.3221 0.093 Uiso 1 1 calc R
C17A C 0.8750(6) 0.3153(6) 0.3738(5) 0.110(2) Uani 1 1 d .
H17A H 0.8571 0.2435 0.4041 0.131 Uiso 1 1 calc R
C16B C 1.5002(8) 1.3622(5) 0.4238(4) 0.104(2) Uani 1 1 d .
H16B H 1.5633 1.3785 0.4678 0.125 Uiso 1 1 calc R
C15A C 0.9241(5) 0.4212(5) 0.2417(3) 0.0860(16) Uani 1 1 d .
H15A H 0.9394 0.4201 0.1822 0.103 Uiso 1 1 calc R
C17B C 1.3796(9) 1.3371(6) 0.4460(4) 0.112(3) Uani 1 1 d .
H17B H 1.3606 1.3365 0.5049 0.134 Uiso 1 1 calc R
C16A C 0.8998(7) 0.3158(6) 0.2877(5) 0.115(2) Uani 1 1 d .
H16A H 0.9006 0.2446 0.2592 0.138 Uiso 1 1 calc R
C8A C 0.6116(5) 0.6811(5) 0.2712(4) 0.0901(17) Uani 1 1 d .
H8A1 H 0.5464 0.6620 0.3133 0.135 Uiso 1 1 calc R
H8A2 H 0.6538 0.6273 0.2775 0.135 Uiso 1 1 calc R
H8A3 H 0.5730 0.6674 0.2130 0.135 Uiso 1 1 calc R
C9A C 0.6515(5) 0.9092(6) 0.2840(4) 0.0995(19) Uani 1 1 d .
H9A1 H 0.5867 0.8898 0.3265 0.149 Uiso 1 1 calc R
H9A2 H 0.6138 0.9041 0.2264 0.149 Uiso 1 1 calc R
H9A3 H 0.7178 0.9931 0.2976 0.149 Uiso 1 1 calc R

loop_
_atom_site_aniso_label
_atom_site_aniso_U_11
_atom_site_aniso_U_22
_atom_site_aniso_U_33
_atom_site_aniso_U_23
_atom_site_aniso_U_13
_atom_site_aniso_U_12
O6A 0.0541(17) 0.0484(18) 0.0448(16) -0.0001(14) 0.0086(13) 0.0161(14)
O6B 0.0319(13) 0.0470(16) 0.0417(16) 0.0049(12) 0.0011(12) 0.0078(12)
O1B 0.0411(15) 0.0513(18) 0.0595(18) 0.0077(15) 0.0087(14) 0.0099(13)
O5B 0.0427(15) 0.0422(17) 0.0652(18) -0.0003(14) 0.0088(13) 0.0149(13)
O4A 0.0462(16) 0.083(2) 0.0525(18) 0.0056(15) 0.0031(14) 0.0330(16)
O2B 0.0462(16) 0.0412(17) 0.073(2) 0.0047(14) 0.0060(14) 0.0194(14)
O3B 0.0539(17) 0.0390(16) 0.0708(19) 0.0132(14) 0.0137(15) 0.0198(14)
O4B 0.0367(15) 0.0363(16) 0.0701(18) -0.0050(14) 0.0008(13) 0.0070(13)
O3A 0.0403(16) 0.088(2) 0.0512(18) 0.0093(16) 0.0044(14) 0.0143(16)
O5A 0.069(2) 0.105(3) 0.0486(18) 0.0031(17) -0.0067(16) 0.048(2)
O2A 0.0388(16) 0.096(2) 0.0458(17) 0.0039(16) -0.0029(13) 0.0190(16)
C1B 0.0203(18) 0.044(2) 0.042(2) 0.0030(19) -0.0036(17) 0.0042(17)
C3B 0.040(2) 0.033(2) 0.044(2) 0.0039(18) 0.0040(18) 0.0093(18)
C4B 0.0282(18) 0.041(2) 0.035(2) 0.0065(17) 0.0084(16) 0.0070(17)
O1A 0.073(2) 0.079(2) 0.0446(18) 0.0069(17) 0.0061(15) 0.0261(18)
C5B 0.044(2) 0.039(2) 0.037(2) 0.0027(18) 0.0041(18) 0.0138(19)
C2B 0.034(2) 0.041(2) 0.043(2) -0.0004(18) -0.0049(17) 0.0151(18)
C4A 0.039(2) 0.045(2) 0.036(2) 0.0065(18) 0.0025(17) 0.0113(19)
C6B 0.041(2) 0.036(2) 0.042(2) 0.0052(18) -0.0031(18) 0.0076(18)
C6A 0.043(2) 0.051(3) 0.049(3) -0.002(2) 0.005(2) 0.017(2)
O7B 0.0336(17) 0.133(3) 0.069(2) 0.006(2) -0.0076(15) 0.0026(19)
C5A 0.039(2) 0.057(3) 0.047(2) 0.012(2) 0.0014(19) 0.019(2)
O7A 0.113(3) 0.080(2) 0.044(2) -0.0055(16) 0.0048(18) 0.043(2)
C14B 0.060(3) 0.044(3) 0.044(3) 0.0036(19) -0.005(2) 0.007(2)
C1A 0.054(3) 0.054(3) 0.034(2) -0.006(2) 0.002(2) 0.021(2)
C13A 0.043(2) 0.063(3) 0.044(3) -0.008(2) -0.006(2) 0.021(2)
C7B 0.059(3) 0.038(2) 0.057(3) 0.007(2) 0.010(2) 0.024(2)
C2A 0.042(2) 0.057(3) 0.049(3) -0.005(2) -0.0082(19) 0.018(2)
C10B 0.041(2) 0.033(2) 0.067(3) -0.004(2) -0.002(2) 0.0127(19)
C14A 0.049(2) 0.052(3) 0.049(3) 0.002(2) -0.009(2) 0.013(2)
C3A 0.038(2) 0.053(3) 0.052(3) 0.009(2) 0.0072(19) 0.017(2)
C13B 0.036(2) 0.057(3) 0.054(3) 0.003(2) -0.008(2) 0.008(2)
C19A 0.067(3) 0.066(3) 0.060(3) 0.009(3) -0.003(2) 0.016(3)
C11B 0.061(3) 0.055(3) 0.086(3) -0.016(3) -0.004(3) 0.024(2)
C19B 0.071(3) 0.057(3) 0.043(3) -0.001(2) 0.009(2) 0.011(2)
C7A 0.042(2) 0.074(3) 0.059(3) 0.011(2) -0.004(2) 0.022(2)
C10A 0.043(2) 0.069(3) 0.060(3) 0.003(2) -0.008(2) 0.018(2)
C12B 0.090(4) 0.049(3) 0.083(3) 0.008(2) -0.008(3) 0.034(3)
C18B 0.120(5) 0.074(4) 0.062(4) 0.006(3) 0.033(4) 0.024(3)
C9B 0.091(4) 0.055(3) 0.072(3) -0.014(2) -0.001(3) 0.034(3)
C8B 0.097(4) 0.078(4) 0.070(3) 0.015(3) 0.005(3) 0.057(3)
C12A 0.069(3) 0.073(4) 0.092(4) 0.013(3) -0.006(3) 0.033(3)
C11A 0.050(3) 0.079(4) 0.146(5) 0.009(4) -0.020(3) 0.015(3)
C18A 0.109(4) 0.073(4) 0.062(3) 0.015(3) -0.008(3) 0.011(3)
C15B 0.083(3) 0.065(3) 0.061(3) 0.002(3) -0.024(3) 0.012(3)
C17A 0.138(6) 0.057(4) 0.113(5) 0.014(4) -0.024(4) 0.023(4)
C16B 0.152(6) 0.074(4) 0.052(4) 0.006(3) -0.030(4) 0.019(4)
C15A 0.120(5) 0.064(4) 0.074(4) -0.004(3) -0.004(3) 0.040(3)
C17B 0.190(8) 0.068(4) 0.047(4) 0.007(3) 0.009(5) 0.028(5)
C16A 0.179(7) 0.064(4) 0.103(5) 0.003(4) 0.000(5) 0.055(4)
C8A 0.059(3) 0.082(4) 0.102(4) 0.010(3) -0.016(3) 0.005(3)
C9A 0.079(4) 0.115(5) 0.121(5) 0.018(4) 0.004(3) 0.058(4)

loop_
_atom_type_symbol
_atom_type_description
_atom_type_scat_dispersion_real
_atom_type_scat_dispersion_imag
_atom_type_scat_source
C C 0.0033 0.0016 'International Tables Vol C Tables 4.2.6.8 and 6.1.1.4'
H H 0.0000 0.0000 'International Tables Vol C Tables 4.2.6.8 and 6.1.1.4'
O O 0.0106 0.0060 'International Tables Vol C Tables 4.2.6.8 and 6.1.1.4'

loop_
_geom_angle_atom_site_label_1
_geom_angle_atom_site_label_2
_geom_angle_atom_site_label_3
_geom_angle
C13A O6A C4A 118.4(3)
C13B O6B C4B 119.5(3)
C2B O5B C10B 107.2(3)
C3A O4A C10A 108.0(3)
C5B O2B C7B 109.3(3)
C6B O3B C7B 107.4(3)
C3B O4B C10B 107.7(3)
C6A O3A C7A 107.3(3)
C10A O5A C2A 107.7(3)
C7A O2A C5A 109.6(3)
O1B C1B C6B 123.6(3)
O1B C1B C2B 123.6(4)
C6B C1B C2B 112.8(3)
O4B C3B C4B 110.7(3)
O4B C3B C2B 103.7(3)
C4B C3B C2B 111.6(3)
O4B C3B H3B 110.2
C4B C3B H3B 110.2
C2B C3B H3B 110.2
O6B C4B C3B 106.4(3)
O6B C4B C5B 107.8(3)
C3B C4B C5B 109.0(3)
O6B C4B H4B 111.2
C3B C4B H4B 111.2
C5B C4B H4B 111.2
O2B C5B C4B 111.4(3)
O2B C5B C6B 104.4(3)
C4B C5B C6B 111.5(3)
O2B C5B H5B 109.8
C4B C5B H5B 109.8
C6B C5B H5B 109.8
O5B C2B C1B 111.8(3)
O5B C2B C3B 104.4(3)
C1B C2B C3B 113.0(3)
O5B C2B H2B 109.2
C1B C2B H2B 109.2
C3B C2B H2B 109.2
O6A C4A C5A 106.9(3)
O6A C4A C3A 106.2(3)
C5A C4A C3A 108.7(3)
O6A C4A H4A 111.6
C5A C4A H4A 111.6
C3A C4A H4A 111.6
O3B C6B C1B 111.8(3)
O3B C6B C5B 104.5(3)
C1B C6B C5B 113.3(3)
O3B C6B H6B 109.0
C1B C6B H6B 109.0
C5B C6B H6B 109.0
O3A C6A C1A 110.3(3)
O3A C6A C5A 104.9(3)
C1A C6A C5A 112.8(3)
O3A C6A H6A 109.6
C1A C6A H6A 109.6
C5A C6A H6A 109.6
O2A C5A C4A 110.3(3)
O2A C5A C6A 103.9(3)
C4A C5A C6A 112.6(3)
O2A C5A H5A 110.0
C4A C5A H5A 110.0
C6A C5A H5A 110.0
C19B C14B C15B 119.4(4)
C19B C14B C13B 122.7(4)
C15B C14B C13B 117.7(4)
O1A C1A C2A 123.7(4)
O1A C1A C6A 122.8(4)
C2A C1A C6A 113.3(3)
O7A C13A O6A 122.6(4)
O7A C13A C14A 125.2(4)
O6A C13A C14A 112.2(4)
O2B C7B O3B 104.5(3)
O2B C7B C8B 108.7(4)
O3B C7B C8B 108.9(3)
O2B C7B C9B 110.2(3)
O3B C7B C9B 110.0(4)
C8B C7B C9B 114.0(4)
O5A C2A C1A 109.9(3)
O5A C2A C3A 104.8(3)
C1A C2A C3A 112.8(3)
O5A C2A H2A 109.7
C1A C2A H2A 109.7
C3A C2A H2A 109.7
O5B C10B O4B 103.7(3)
O5B C10B C11B 108.7(3)
O4B C10B C11B 108.3(3)
O5B C10B C12B 111.3(3)
O4B C10B C12B 110.5(3)
C11B C10B C12B 113.8(4)
C19A C14A C15A 120.0(4)
C19A C14A C13A 121.9(4)
C15A C14A C13A 118.1(4)
O4A C3A C4A 109.7(3)
O4A C3A C2A 103.8(3)
C4A C3A C2A 112.7(3)
O4A C3A H3A 110.2
C4A C3A H3A 110.2
C2A C3A H3A 110.1
O7B C13B O6B 122.5(4)
O7B C13B C14B 126.5(4)
O6B C13B C14B 111.0(3)
C14A C19A C18A 118.8(5)
C14A C19A H19A 120.6
C18A C19A H19A 120.6
C10B C11B H11A 109.5
C10B C11B H11B 109.5
H11A C11B H11B 109.5
C10B C11B H11C 109.5
H11A C11B H11C 109.5
H11B C11B H11C 109.5
C18B C19B C14B 120.9(5)
C18B C19B H19B 119.6
C14B C19B H19B 119.6
O2A C7A O3A 105.3(3)
O2A C7A C9A 110.1(4)
O3A C7A C9A 110.1(4)
O2A C7A C8A 109.0(4)
O3A C7A C8A 107.8(4)
C9A C7A C8A 114.1(4)
O5A C10A O4A 104.5(3)
O5A C10A C12A 108.4(4)
O4A C10A C12A 108.0(4)
O5A C10A C11A 111.5(4)
O4A C10A C11A 110.3(4)
C12A C10A C11A 113.7(4)
C10B C12B H12A 109.5
C10B C12B H12B 109.5
H12A C12B H12B 109.5
C10B C12B H12C 109.5
H12A C12B H12C 109.5
H12B C12B H12C 109.5
C19B C18B C17B 119.3(6)
C19B C18B H18B 120.3
C17B C18B H18B 120.3
C7B C9B H9B1 109.5
C7B C9B H9B2 109.5
H9B1 C9B H9B2 109.5
C7B C9B H9B3 109.5
H9B1 C9B H9B3 109.5
H9B2 C9B H9B3 109.5
C7B C8B H8B1 109.5
C7B C8B H8B2 109.5
H8B1 C8B H8B2 109.5
C7B C8B H8B3 109.5
H8B1 C8B H8B3 109.5
H8B2 C8B H8B3 109.5
C10A C12A H12D 109.5
C10A C12A H12E 109.5
H12D C12A H12E 109.5
C10A C12A H12F 109.5
H12D C12A H12F 109.5
H12E C12A H12F 109.5
C10A C11A H11D 109.5
C10A C11A H11E 109.5
H11D C11A H11E 109.5
C10A C11A H11F 109.5
H11D C11A H11F 109.5
H11E C11A H11F 109.5
C17A C18A C19A 120.9(5)
C17A C18A H18A 119.6
C19A C18A H18A 119.6
C16B C15B C14B 118.6(5)
C16B C15B H15B 120.7
C14B C15B H15B 120.7
C16A C17A C18A 119.7(5)
C16A C17A H17A 120.2
C18A C17A H17A 120.2
C17B C16B C15B 121.2(6)
C17B C16B H16B 119.4
C15B C16B H16B 119.4
C16A C15A C14A 120.0(5)
C16A C15A H15A 120.0
C14A C15A H15A 120.0
C16B C17B C18B 120.5(6)
C16B C17B H17B 119.7
C18B C17B H17B 119.7
C17A C16A C15A 120.6(6)
C17A C16A H16A 119.7
C15A C16A H16A 119.7
C7A C8A H8A1 109.5
C7A C8A H8A2 109.5
H8A1 C8A H8A2 109.5
C7A C8A H8A3 109.5
H8A1 C8A H8A3 109.5
H8A2 C8A H8A3 109.5
C7A C9A H9A1 109.5
C7A C9A H9A2 109.5
H9A1 C9A H9A2 109.5
C7A C9A H9A3 109.5
H9A1 C9A H9A3 109.5
H9A2 C9A H9A3 109.5

loop_
_geom_bond_atom_site_label_1
_geom_bond_atom_site_label_2
_geom_bond_distance
O6A C13A 1.339(5)
O6A C4A 1.449(4)
O6B C13B 1.359(4)
O6B C4B 1.438(4)
O1B C1B 1.202(4)
O5B C2B 1.405(4)
O5B C10B 1.432(4)
O4A C3A 1.414(5)
O4A C10A 1.426(5)
O2B C5B 1.403(4)
O2B C7B 1.430(4)
O3B C6B 1.410(4)
O3B C7B 1.434(5)
O4B C3B 1.407(4)
O4B C10B 1.427(4)
O3A C6A 1.410(4)
O3A C7A 1.427(5)
O5A C10A 1.416(5)
O5A C2A 1.423(5)
O2A C7A 1.418(5)
O2A C5A 1.427(5)
C1B C6B 1.494(5)
C1B C2B 1.509(5)
C3B C4B 1.506(5)
C3B C2B 1.565(5)
C3B H3B 0.9800
C4B C5B 1.508(5)
C4B H4B 0.9800
O1A C1A 1.206(4)
C5B C6B 1.559(5)
C5B H5B 0.9800
C2B H2B 0.9800
C4A C5A 1.493(5)
C4A C3A 1.525(5)
C4A H4A 0.9800
C6B H6B 0.9800
C6A C1A 1.516(6)
C6A C5A 1.537(5)
C6A H6A 0.9800
O7B C13B 1.195(4)
C5A H5A 0.9800
O7A C13A 1.197(4)
C14B C19B 1.380(6)
C14B C15B 1.406(6)
C14B C13B 1.466(6)
C1A C2A 1.496(5)
C13A C14A 1.489(6)
C7B C8B 1.491(6)
C7B C9B 1.520(6)
C2A C3A 1.545(5)
C2A H2A 0.9800
C10B C11B 1.507(6)
C10B C12B 1.511(6)
C14A C19A 1.372(6)
C14A C15A 1.376(6)
C3A H3A 0.9800
C19A C18A 1.393(7)
C19A H19A 0.9300
C11B H11A 0.9600
C11B H11B 0.9600
C11B H11C 0.9600
C19B C18B 1.365(6)
C19B H19B 0.9300
C7A C9A 1.500(7)
C7A C8A 1.502(6)
C10A C12A 1.495(6)
C10A C11A 1.510(6)
C12B H12A 0.9600
C12B H12B 0.9600
C12B H12C 0.9600
C18B C17B 1.390(9)
C18B H18B 0.9300
C9B H9B1 0.9600
C9B H9B2 0.9600
C9B H9B3 0.9600
C8B H8B1 0.9600
C8B H8B2 0.9600
C8B H8B3 0.9600
C12A H12D 0.9600
C12A H12E 0.9600
C12A H12F 0.9600
C11A H11D 0.9600
C11A H11E 0.9600
C11A H11F 0.9600
C18A C17A 1.370(8)
C18A H18A 0.9300
C15B C16B 1.380(7)
C15B H15B 0.9300
C17A C16A 1.350(8)
C17A H17A 0.9300
C16B C17B 1.351(9)
C16B H16B 0.9300
C15A C16A 1.382(7)
C15A H15A 0.9300
C17B H17B 0.9300
C16A H16A 0.9300
C8A H8A1 0.9600
C8A H8A2 0.9600
C8A H8A3 0.9600
C9A H9A1 0.9600
C9A H9A2 0.9600
C9A H9A3 0.9600

loop_
_geom_torsion_atom_site_label_1
_geom_torsion_atom_site_label_2
_geom_torsion_atom_site_label_3
_geom_torsion_atom_site_label_4
_geom_torsion
C10B O4B C3B C4B -141.6(3)
C10B O4B C3B C2B -21.7(4)
C13B O6B C4B C3B -112.5(4)
C13B O6B C4B C5B 130.7(4)
O4B C3B C4B O6B 55.7(3)
C2B C3B C4B O6B -59.3(4)
O4B C3B C4B C5B 171.6(3)
C2B C3B C4B C5B 56.7(4)
C7B O2B C5B C4B 133.7(3)
C7B O2B C5B C6B 13.2(4)
O6B C4B C5B O2B -61.0(3)
C3B C4B C5B O2B -176.0(3)
O6B C4B C5B C6B 55.2(4)
C3B C4B C5B C6B -59.8(4)
C10B O5B C2B C1B 144.4(3)
C10B O5B C2B C3B 22.0(4)
O1B C1B C2B O5B 15.1(5)
C6B C1B C2B O5B -166.5(3)
O1B C1B C2B C3B 132.5(3)
C6B C1B C2B C3B -49.1(4)
O4B C3B C2B O5B -0.3(4)
C4B C3B C2B O5B 118.9(3)
O4B C3B C2B C1B -122.0(3)
C4B C3B C2B C1B -2.8(4)
C13A O6A C4A C5A 133.9(3)
C13A O6A C4A C3A -110.2(4)
C7B O3B C6B C1B -146.8(3)
C7B O3B C6B C5B -23.9(4)
O1B C1B C6B O3B -17.7(5)
C2B C1B C6B O3B 163.9(3)
O1B C1B C6B C5B -135.4(3)
C2B C1B C6B C5B 46.1(4)
O2B C5B C6B O3B 6.6(4)
C4B C5B C6B O3B -113.8(3)
O2B C5B C6B C1B 128.6(3)
C4B C5B C6B C1B 8.1(4)
C7A O3A C6A C1A -147.9(3)
C7A O3A C6A C5A -26.1(4)
C7A O2A C5A C4A 128.1(3)
C7A O2A C5A C6A 7.2(4)
O6A C4A C5A O2A -61.8(4)
C3A C4A C5A O2A -175.9(3)
O6A C4A C5A C6A 53.8(4)
C3A C4A C5A C6A -60.4(4)
O3A C6A C5A O2A 11.6(4)
C1A C6A C5A O2A 131.7(3)
O3A C6A C5A C4A -107.7(4)
C1A C6A C5A C4A 12.4(5)
O3A C6A C1A O1A -24.3(5)
C5A C6A C1A O1A -141.3(4)
O3A C6A C1A C2A 160.4(3)
C5A C6A C1A C2A 43.4(5)
C4A O6A C13A O7A -8.4(6)
C4A O6A C13A C14A 170.2(3)
C5B O2B C7B O3B -28.1(4)
C5B O2B C7B C8B -144.3(3)
C5B O2B C7B C9B 90.0(4)
C6B O3B C7B O2B 32.4(4)
C6B O3B C7B C8B 148.4(3)
C6B O3B C7B C9B -85.9(4)
C10A O5A C2A C1A 139.7(3)
C10A O5A C2A C3A 18.2(4)
O1A C1A C2A O5A 18.0(6)
C6A C1A C2A O5A -166.8(3)
O1A C1A C2A C3A 134.5(4)
C6A C1A C2A C3A -50.2(5)
C2B O5B C10B O4B -35.7(4)
C2B O5B C10B C11B -150.8(3)
C2B O5B C10B C12B 83.1(4)
C3B O4B C10B O5B 35.7(4)
C3B O4B C10B C11B 151.1(3)
C3B O4B C10B C12B -83.6(4)
O7A C13A C14A C19A 178.3(4)
O6A C13A C14A C19A -0.2(5)
O7A C13A C14A C15A 1.7(6)
O6A C13A C14A C15A -176.9(4)
C10A O4A C3A C4A -142.5(3)
C10A O4A C3A C2A -21.8(4)
O6A C4A C3A O4A 53.6(4)
C5A C4A C3A O4A 168.3(3)
O6A C4A C3A C2A -61.5(4)
C5A C4A C3A C2A 53.1(4)
O5A C2A C3A O4A 2.2(4)
C1A C2A C3A O4A -117.3(4)
O5A C2A C3A C4A 120.8(3)
C1A C2A C3A C4A 1.3(5)
C4B O6B C13B O7B -11.4(6)
C4B O6B C13B C14B 168.0(3)
C19B C14B C13B O7B 159.5(5)
C15B C14B C13B O7B -16.2(7)
C19B C14B C13B O6B -19.8(6)
C15B C14B C13B O6B 164.5(4)
C15A C14A C19A C18A 0.2(7)
C13A C14A C19A C18A -176.4(4)
C15B C14B C19B C18B -0.3(7)
C13B C14B C19B C18B -175.9(4)
C5A O2A C7A O3A -23.3(4)
C5A O2A C7A C9A 95.3(4)
C5A O2A C7A C8A -138.7(4)
C6A O3A C7A O2A 31.0(4)
C6A O3A C7A C9A -87.6(4)
C6A O3A C7A C8A 147.3(4)
C2A O5A C10A O4A -31.9(4)
C2A O5A C10A C12A -146.9(4)
C2A O5A C10A C11A 87.1(4)
C3A O4A C10A O5A 33.8(4)
C3A O4A C10A C12A 149.0(3)
C3A O4A C10A C11A -86.1(4)
C14B C19B C18B C17B -0.6(8)
C14A C19A C18A C17A -0.2(8)
C19B C14B C15B C16B 1.0(7)
C13B C14B C15B C16B 176.9(4)
C19A C18A C17A C16A 0.8(10)
C14B C15B C16B C17B -0.9(9)
C19A C14A C15A C16A -0.7(8)
C13A C14A C15A C16A 176.0(5)
C15B C16B C17B C18B 0.1(10)
C19B C18B C17B C16B 0.6(9)
C18A C17A C16A C15A -1.3(11)
C14A C15A C16A C17A 1.3(10)
